data_1553359
loop_
_publ_author_name
'Ren, Fengxia'
'Chen, Shenxi'
'Zhang, Yang'
'Zhu, Shuaiming'
'Xiao, Junhai'
'Liu, Xingzhong'
'Su, Ruibin'
'Che, Yongsheng'

_publ_section_title
;
 Hawaiienols A-D, Highly Oxygenated p-Terphenyls from an Insect-Associated
 Fungus, Paraconiothyrium hawaiiense.
;
_journal_issue 8
_journal_name_full 'Journal of natural products'
_journal_page_first 1752
_journal_page_last 1759
_journal_paper_doi 10.1021/acs.jnatprod.8b00106
_journal_volume 81
_journal_year 2018
_chemical_absolute_configuration ad
_chemical_formula_moiety 'C20 H20 O7'
_chemical_formula_sum 'C20 H20 O7'
_chemical_formula_weight 372.36
_space_group_crystal_system monoclinic
_space_group_IT_number 4
_space_group_name_Hall 'P 2yb'
_space_group_name_H-M_alt 'P 1 21 1'
_atom_sites_solution_hydrogens geom
_atom_sites_solution_primary direct
_atom_sites_solution_secondary difmap
_audit_creation_date 2014-06-18
_audit_creation_method
;
  Olex2 1.1
  (compiled 2011.02.15 svn.r1672, GUI svn.r3494)
;
_cell_angle_alpha 90.00
_cell_angle_beta 110.117(5)
_cell_angle_gamma 90.00
_cell_formula_units_Z 2
_cell_length_a 8.3572(3)
_cell_length_b 11.9056(2)
_cell_length_c 9.5276(4)
_cell_measurement_reflns_used 4018
_cell_measurement_temperature 97.6
_cell_measurement_theta_max 70.8928
_cell_measurement_theta_min 3.7080
_cell_volume 890.14(6)
_computing_cell_refinement
;
CrysAlisPro, Agilent Technologies,
Version 1.171.35.11 (release 16-05-2011 CrysAlis171 .NET)
(compiled May 16 2011,17:55:39)
;
_computing_data_collection
;
CrysAlisPro, Agilent Technologies,
Version 1.171.35.11 (release 16-05-2011 CrysAlis171 .NET)
(compiled May 16 2011,17:55:39)
;
_computing_data_reduction
;
CrysAlisPro, Agilent Technologies,
Version 1.171.35.11 (release 16-05-2011 CrysAlis171 .NET)
(compiled May 16 2011,17:55:39)
;
_computing_molecular_graphics
;
O. V. Dolomanov, L. J. Bourhis, R. J. Gildea, J. A. K. Howard and H. Puschmann,
OLEX2: a complete structure solution, refinement and analysis program.
J. Appl. Cryst. (2009). 42, 339-341.
;
_computing_publication_material
;
O. V. Dolomanov, L. J. Bourhis, R. J. Gildea, J. A. K. Howard and H. Puschmann,
OLEX2: a complete structure solution, refinement and analysis program.
J. Appl. Cryst. (2009). 42, 339-341.
;
_computing_structure_refinement 'SHELXL-97 (Sheldrick, 1997)'
_computing_structure_solution 'A short history of SHELX (Sheldrick, 2007)/Bruker'
_diffrn_ambient_temperature 97.6
_diffrn_detector_area_resol_mean 16.0971
_diffrn_measured_fraction_theta_full 0.988
_diffrn_measured_fraction_theta_max 0.989
_diffrn_measurement_details
;
#__ type_ start__ end____ width___ exp.time_
  1 omega  -16.00   11.00   1.0000    1.5000
omega____ theta____ kappa____ phi______ frames
    -       -8.5000  111.0000  -30.0000 27

#__ type_ start__ end____ width___ exp.time_
  2 omega   58.00   90.00   1.0000    1.5000
omega____ theta____ kappa____ phi______ frames
    -       36.7919 -144.0000  -79.0000 32

#__ type_ start__ end____ width___ exp.time_
  3 omega  -14.00   55.00   1.0000    1.5000
omega____ theta____ kappa____ phi______ frames
    -       36.7919  -37.0000    0.0000 69

#__ type_ start__ end____ width___ exp.time_
  4 omega  -16.00   10.00   1.0000    1.5000
omega____ theta____ kappa____ phi______ frames
    -       36.7919  -77.0000   90.0000 26

#__ type_ start__ end____ width___ exp.time_
  5 omega  -25.00   55.00   1.0000    1.5000
omega____ theta____ kappa____ phi______ frames
    -       36.7919  -37.0000   90.0000 80

#__ type_ start__ end____ width___ exp.time_
  6 omega  -32.00   49.00   1.0000    1.5000
omega____ theta____ kappa____ phi______ frames
    -       36.7919  -37.0000 -180.0000 81

#__ type_ start__ end____ width___ exp.time_
  7 omega   23.00   50.00   1.0000    1.5000
omega____ theta____ kappa____ phi______ frames
    -       36.7919  -77.0000   90.0000 27

#__ type_ start__ end____ width___ exp.time_
  8 omega   31.00   75.00   1.0000    1.5000
omega____ theta____ kappa____ phi______ frames
    -       36.7919   37.0000  120.0000 44

#__ type_ start__ end____ width___ exp.time_
  9 omega   21.00  105.00   1.0000    1.5000
omega____ theta____ kappa____ phi______ frames
    -       36.7919   37.0000 -180.0000 84

#__ type_ start__ end____ width___ exp.time_
 10 omega   65.00  101.00   1.0000    1.5000
omega____ theta____ kappa____ phi______ frames
    -       36.7919 -144.0000  100.0000 36

#__ type_ start__ end____ width___ exp.time_
 11 omega   41.00   94.00   1.0000    2.0000
omega____ theta____ kappa____ phi______ frames
    -      108.0000  -45.0000 -120.0000 53

#__ type_ start__ end____ width___ exp.time_
 12 omega  122.00  171.00   1.0000    2.0000
omega____ theta____ kappa____ phi______ frames
    -      108.0000   45.0000   90.0000 49

#__ type_ start__ end____ width___ exp.time_
 13 omega   49.00   93.00   1.0000    2.0000
omega____ theta____ kappa____ phi______ frames
    -      108.0000  -45.0000 -180.0000 44

#__ type_ start__ end____ width___ exp.time_
 14 omega   39.00   65.00   1.0000    2.0000
omega____ theta____ kappa____ phi______ frames
    -      108.0000 -126.0000 -165.0000 26

#__ type_ start__ end____ width___ exp.time_
 15 omega   47.00   83.00   1.0000    2.0000
omega____ theta____ kappa____ phi______ frames
    -      108.0000  -45.0000  -60.0000 36

#__ type_ start__ end____ width___ exp.time_
 16 omega  126.00  174.00   1.0000    2.0000
omega____ theta____ kappa____ phi______ frames
    -      108.0000  111.0000 -120.0000 48

#__ type_ start__ end____ width___ exp.time_
 17 omega   44.00  118.00   1.0000    2.0000
omega____ theta____ kappa____ phi______ frames
    -      108.0000  -77.0000 -180.0000 74

#__ type_ start__ end____ width___ exp.time_
 18 omega   53.00   92.00   1.0000    2.0000
omega____ theta____ kappa____ phi______ frames
    -      108.0000  -45.0000    0.0000 39

#__ type_ start__ end____ width___ exp.time_
 19 omega   40.00  110.00   1.0000    2.0000
omega____ theta____ kappa____ phi______ frames
    -      108.0000 -126.0000   89.0000 70

#__ type_ start__ end____ width___ exp.time_
 20 omega   55.00  135.00   1.0000    2.0000
omega____ theta____ kappa____ phi______ frames
    -      108.0000  -15.0000  -60.0000 80

#__ type_ start__ end____ width___ exp.time_
 21 omega   99.00  135.00   1.0000    2.0000
omega____ theta____ kappa____ phi______ frames
    -      108.0000  -77.0000 -120.0000 36

#__ type_ start__ end____ width___ exp.time_
 22 omega  104.00  176.00   1.0000    2.0000
omega____ theta____ kappa____ phi______ frames
    -      108.0000   45.0000  -90.0000 72

#__ type_ start__ end____ width___ exp.time_
 23 omega   50.00   94.00   1.0000    2.0000
omega____ theta____ kappa____ phi______ frames
    -      108.0000  -45.0000   90.0000 44

#__ type_ start__ end____ width___ exp.time_
 24 omega   77.00  122.00   1.0000    2.0000
omega____ theta____ kappa____ phi______ frames
    -      108.0000 -126.0000 -165.0000 45

#__ type_ start__ end____ width___ exp.time_
 25 omega  125.00  174.00   1.0000    2.0000
omega____ theta____ kappa____ phi______ frames
    -      108.0000  144.0000   79.0000 49

#__ type_ start__ end____ width___ exp.time_
 26 omega   43.00  146.00   1.0000    2.0000
omega____ theta____ kappa____ phi______ frames
    -      108.0000  -15.0000  120.0000 103
;
_diffrn_measurement_device_type 'Xcalibur, Eos, Gemini'
_diffrn_measurement_method '\w scans'
_diffrn_orient_matrix_UB_11 0.0629927000
_diffrn_orient_matrix_UB_12 0.0783359000
_diffrn_orient_matrix_UB_13 -0.0986560000
_diffrn_orient_matrix_UB_21 0.0328826000
_diffrn_orient_matrix_UB_22 -0.1025939000
_diffrn_orient_matrix_UB_23 -0.0847128000
_diffrn_orient_matrix_UB_31 -0.1829442000
_diffrn_orient_matrix_UB_32 0.0084524000
_diffrn_orient_matrix_UB_33 -0.1128801000
_diffrn_radiation_monochromator graphite
_diffrn_radiation_type 'Cu K\a'
_diffrn_radiation_wavelength 1.5418
_diffrn_reflns_av_R_equivalents 0.0172
_diffrn_reflns_av_unetI/netI 0.0239
_diffrn_reflns_limit_h_max 8
_diffrn_reflns_limit_h_min -10
_diffrn_reflns_limit_k_max 14
_diffrn_reflns_limit_k_min -14
_diffrn_reflns_limit_l_max 10
_diffrn_reflns_limit_l_min -11
_diffrn_reflns_number 5841
_diffrn_reflns_theta_full 71.05
_diffrn_reflns_theta_max 71.05
_diffrn_reflns_theta_min 5.64
_diffrn_source 'Enhance (Cu) X-ray Source'
_exptl_absorpt_coefficient_mu 0.885
_exptl_absorpt_correction_T_max 1.00000
_exptl_absorpt_correction_T_min 0.70961
_exptl_absorpt_correction_type multi-scan
_exptl_absorpt_process_details
;
CrysAlisPro, Agilent Technologies,
Version 1.171.35.11 (release 16-05-2011 CrysAlis171 .NET)
(compiled May 16 2011,17:55:39)
Empirical absorption correction using spherical harmonics,
 implemented in SCALE3 ABSPACK scaling algorithm.
;
_exptl_crystal_colour colorless
_exptl_crystal_density_diffrn 1.389
_exptl_crystal_density_method 'not measured'
_exptl_crystal_description needle
_exptl_crystal_F_000 392
_exptl_crystal_size_max 0.35
_exptl_crystal_size_mid 0.30
_exptl_crystal_size_min 0.28
_refine_diff_density_max 0.268
_refine_diff_density_min -0.244
_refine_diff_density_rms 0.050
_refine_ls_abs_structure_details 'Flack H D (1983), Acta Cryst. A39, 876-881'
_refine_ls_abs_structure_Flack 0.05(14)
_refine_ls_extinction_method none
_refine_ls_goodness_of_fit_ref 1.044
_refine_ls_hydrogen_treatment mixed
_refine_ls_matrix_type full
_refine_ls_number_parameters 249
_refine_ls_number_reflns 3367
_refine_ls_number_restraints 1
_refine_ls_restrained_S_all 1.044
_refine_ls_R_factor_all 0.0400
_refine_ls_R_factor_gt 0.0397
_refine_ls_shift/su_max 0.001
_refine_ls_shift/su_mean 0.000
_refine_ls_structure_factor_coef Fsqd
_refine_ls_weighting_details 'calc w=1/[\s^2^(Fo^2^)+(0.0754P)^2^+0.2538P] where P=(Fo^2^+2Fc^2^)/3'
_refine_ls_weighting_scheme calc
_refine_ls_wR_factor_gt 0.1044
_refine_ls_wR_factor_ref 0.1047
_reflns_number_gt 3344
_reflns_number_total 3367
_reflns_threshold_expression >2sigma(I)
_cod_data_source_file np8b00106_si_002.cif
_cod_data_source_block exp_2277
_cod_database_code 1553359
_reflns_odcompleteness_completeness 99.82
_reflns_odcompleteness_iscentric 1
_reflns_odcompleteness_theta 66.97

loop_
_space_group_symop_id
_space_group_symop_operation_xyz
1 'x, y, z'
2 '-x, y+1/2, -z'

loop_
_atom_site_label
_atom_site_type_symbol
_atom_site_fract_x
_atom_site_fract_y
_atom_site_fract_z
_atom_site_U_iso_or_equiv
_atom_site_adp_type
_atom_site_occupancy
_atom_site_symmetry_multiplicity
_atom_site_calc_flag
_atom_site_refinement_flags
O2 O 0.61641(15) 0.51372(10) 0.07367(15) 0.0157(3) Uani 1 1 d .
O3 O 0.54481(16) 0.73511(11) 0.23402(14) 0.0151(3) Uani 1 1 d .
O4 O 0.56677(16) 0.80560(10) -0.03851(14) 0.0144(3) Uani 1 1 d .
H4 H 0.4814 0.8182 -0.0172 0.022 Uiso 1 1 calc R
O6 O -0.14102(17) 0.94265(13) -0.22636(16) 0.0199(3) Uani 1 1 d .
H6 H -0.1732 0.9718 -0.1627 0.030 Uiso 1 1 calc R
O1 O 0.46319(17) 0.56468(12) -0.17278(14) 0.0167(3) Uani 1 1 d .
O7 O 1.32401(18) 0.89492(13) 0.50968(15) 0.0219(3) Uani 1 1 d .
O5 O 0.27031(16) 0.50820(11) 0.01179(15) 0.0167(3) Uani 1 1 d .
H5 H 0.3360 0.4554 0.0203 0.025 Uiso 1 1 calc R
C1 C 0.5151(2) 0.59869(15) -0.0262(2) 0.0133(4) Uani 1 1 d .
C3 C 0.6890(2) 0.69363(15) 0.1956(2) 0.0138(4) Uani 1 1 d .
C9 C 0.0484(2) 0.85115(16) -0.0069(2) 0.0170(4) Uani 1 1 d .
H9 H 0.0105 0.8963 0.0550 0.020 Uiso 1 1 calc R
C10 C -0.0206(2) 0.86332(16) -0.1610(2) 0.0157(4) Uani 1 1 d .
C2 C 0.6374(2) 0.70124(15) 0.0231(2) 0.0123(3) Uani 1 1 d .
H2 H 0.7385 0.6868 -0.0041 0.015 Uiso 1 1 calc R
C14 C 0.9991(2) 0.67663(16) 0.3472(2) 0.0162(4) Uani 1 1 d .
H14 H 0.9886 0.5991 0.3361 0.019 Uiso 1 1 calc R
C7 C 0.2335(2) 0.70312(15) -0.0357(2) 0.0128(3) Uani 1 1 d .
C12 C 0.1600(2) 0.71460(17) -0.1907(2) 0.0183(4) Uani 1 1 d .
H12 H 0.1957 0.6681 -0.2527 0.022 Uiso 1 1 calc R
C13 C 0.8559(2) 0.74404(16) 0.28639(19) 0.0150(4) Uani 1 1 d .
C6 C 0.3627(2) 0.61134(15) 0.0324(2) 0.0132(4) Uani 1 1 d .
C5 C 0.4659(2) 0.62470(15) 0.1999(2) 0.0154(4) Uani 1 1 d .
H5A H 0.4121 0.5961 0.2693 0.018 Uiso 1 1 calc R
C18 C 0.8731(3) 0.86108(17) 0.3053(2) 0.0177(4) Uani 1 1 d .
H18 H 0.7781 0.9071 0.2673 0.021 Uiso 1 1 calc R
C8 C 0.1743(2) 0.77132(16) 0.0546(2) 0.0160(4) Uani 1 1 d .
H8 H 0.2199 0.7633 0.1579 0.019 Uiso 1 1 calc R
C11 C 0.0345(3) 0.79435(18) -0.2537(2) 0.0200(4) Uani 1 1 d .
H11 H -0.0126 0.8017 -0.3570 0.024 Uiso 1 1 calc R
C17 C 1.0310(3) 0.90791(17) 0.3802(2) 0.0197(4) Uani 1 1 d .
H17 H 1.0416 0.9854 0.3916 0.024 Uiso 1 1 calc R
C16 C 1.1745(2) 0.83969(18) 0.4390(2) 0.0182(4) Uani 1 1 d .
C15 C 1.1584(2) 0.72330(17) 0.4243(2) 0.0168(4) Uani 1 1 d .
H15 H 1.2528 0.6772 0.4656 0.020 Uiso 1 1 calc R
C19 C 1.4744(3) 0.8273(2) 0.5710(3) 0.0275(5) Uani 1 1 d .
H19A H 1.4941 0.7856 0.4923 0.041 Uiso 1 1 calc R
H19B H 1.4590 0.7762 0.6432 0.041 Uiso 1 1 calc R
H19C H 1.5704 0.8750 0.6185 0.041 Uiso 1 1 calc R
C20 C 0.5962(3) 0.54060(19) -0.2313(2) 0.0238(4) Uani 1 1 d .
H20A H 0.5493 0.5016 -0.3247 0.036 Uiso 1 1 calc R
H20B H 0.6811 0.4945 -0.1617 0.036 Uiso 1 1 calc R
H20C H 0.6472 0.6096 -0.2468 0.036 Uiso 1 1 calc R
C4 C 0.6394(2) 0.57020(16) 0.2113(2) 0.0151(4) Uani 1 1 d .
H4A H 0.7026 0.5307 0.3041 0.018 Uiso 1 1 calc R

loop_
_atom_site_aniso_label
_atom_site_aniso_U_11
_atom_site_aniso_U_22
_atom_site_aniso_U_33
_atom_site_aniso_U_23
_atom_site_aniso_U_13
_atom_site_aniso_U_12
O2 0.0148(6) 0.0094(6) 0.0223(7) 0.0013(5) 0.0056(5) 0.0017(5)
O3 0.0147(6) 0.0147(7) 0.0164(6) -0.0028(5) 0.0061(5) -0.0023(5)
O4 0.0162(6) 0.0093(6) 0.0182(6) 0.0021(5) 0.0067(5) 0.0014(5)
O6 0.0172(7) 0.0191(7) 0.0250(7) 0.0027(5) 0.0092(6) 0.0060(5)
O1 0.0157(6) 0.0166(6) 0.0180(6) -0.0051(5) 0.0061(5) 0.0002(5)
O7 0.0187(7) 0.0247(7) 0.0192(7) -0.0056(6) 0.0025(6) -0.0059(6)
O5 0.0144(6) 0.0091(6) 0.0273(7) -0.0002(5) 0.0082(5) -0.0003(5)
C1 0.0142(8) 0.0081(8) 0.0169(9) -0.0009(7) 0.0043(7) -0.0002(7)
C3 0.0141(9) 0.0113(8) 0.0162(8) 0.0015(7) 0.0055(7) 0.0001(7)
C9 0.0160(9) 0.0160(9) 0.0221(9) -0.0045(7) 0.0103(7) 0.0002(7)
C10 0.0101(8) 0.0129(8) 0.0255(10) 0.0023(7) 0.0078(7) 0.0006(7)
C2 0.0129(8) 0.0082(8) 0.0164(8) -0.0002(7) 0.0057(7) -0.0001(6)
C14 0.0183(9) 0.0144(9) 0.0169(9) -0.0011(6) 0.0073(7) -0.0002(7)
C7 0.0114(8) 0.0104(8) 0.0174(8) 0.0000(7) 0.0061(7) -0.0015(6)
C12 0.0174(9) 0.0188(9) 0.0209(9) -0.0028(7) 0.0093(7) 0.0032(7)
C13 0.0172(9) 0.0155(9) 0.0117(8) -0.0010(7) 0.0041(7) -0.0034(7)
C6 0.0129(8) 0.0092(8) 0.0182(9) -0.0006(7) 0.0063(7) -0.0023(7)
C5 0.0178(9) 0.0125(9) 0.0169(9) 0.0032(7) 0.0073(7) -0.0011(7)
C18 0.0193(9) 0.0147(9) 0.0166(9) 0.0010(7) 0.0028(7) 0.0003(7)
C8 0.0160(8) 0.0175(9) 0.0156(9) 0.0002(7) 0.0069(7) 0.0004(7)
C11 0.0188(9) 0.0248(10) 0.0169(9) 0.0025(8) 0.0069(7) 0.0035(8)
C17 0.0260(10) 0.0152(9) 0.0153(9) -0.0013(7) 0.0041(7) -0.0049(8)
C16 0.0190(10) 0.0239(10) 0.0119(8) -0.0034(7) 0.0055(7) -0.0061(8)
C15 0.0147(9) 0.0205(9) 0.0149(8) 0.0001(7) 0.0050(7) 0.0012(7)
C19 0.0167(9) 0.0358(12) 0.0259(10) -0.0075(9) 0.0020(8) -0.0030(8)
C20 0.0243(10) 0.0286(11) 0.0210(9) -0.0023(8) 0.0111(8) 0.0070(8)
C4 0.0141(8) 0.0127(8) 0.0181(9) 0.0030(7) 0.0052(7) -0.0010(7)

loop_
_atom_type_symbol
_atom_type_description
_atom_type_scat_dispersion_real
_atom_type_scat_dispersion_imag
_atom_type_scat_source
C C 0.0181 0.0091 'International Tables Vol C Tables 4.2.6.8 and 6.1.1.4'
H H 0.0000 0.0000 'International Tables Vol C Tables 4.2.6.8 and 6.1.1.4'
O O 0.0492 0.0322 'International Tables Vol C Tables 4.2.6.8 and 6.1.1.4'

loop_
_geom_angle_atom_site_label_1
_geom_angle_atom_site_label_2
_geom_angle_atom_site_label_3
_geom_angle
C4 O2 C1 97.94(13)
C5 O3 C3 89.30(12)
C2 O4 H4 109.5
C10 O6 H6 109.5
C1 O1 C20 116.04(14)
C16 O7 C19 117.04(16)
C6 O5 H5 109.5
O2 C1 C2 100.07(13)
O2 C1 C6 101.38(14)
O1 C1 O2 111.79(15)
O1 C1 C2 118.83(15)
O1 C1 C6 112.36(15)
C2 C1 C6 110.36(14)
O3 C3 C2 107.05(14)
O3 C3 C13 113.98(15)
O3 C3 C4 91.45(13)
C13 C3 C2 117.02(15)
C13 C3 C4 123.64(16)
C4 C3 C2 99.90(14)
C10 C9 H9 120.1
C10 C9 C8 119.74(17)
C8 C9 H9 120.1
O6 C10 C9 121.85(17)
O6 C10 C11 118.10(17)
C9 C10 C11 120.05(17)
O4 C2 C1 115.26(14)
O4 C2 C3 114.52(14)
O4 C2 H2 108.6
C1 C2 H2 108.6
C3 C2 C1 100.81(13)
C3 C2 H2 108.6
C13 C14 H14 119.4
C13 C14 C15 121.18(18)
C15 C14 H14 119.4
C12 C7 C6 120.80(16)
C8 C7 C12 118.42(17)
C8 C7 C6 120.55(16)
C7 C12 H12 119.5
C11 C12 C7 121.05(17)
C11 C12 H12 119.5
C14 C13 C3 120.57(17)
C14 C13 C18 118.88(17)
C18 C13 C3 120.46(17)
O5 C6 C1 109.68(14)
O5 C6 C7 106.78(14)
O5 C6 C5 108.35(14)
C7 C6 C1 117.68(15)
C7 C6 C5 115.57(15)
C5 C6 C1 98.36(14)
O3 C5 C6 111.97(14)
O3 C5 H5A 116.1
O3 C5 C4 91.23(13)
C6 C5 H5A 116.1
C6 C5 C4 101.87(14)
C4 C5 H5A 116.1
C13 C18 H18 119.9
C17 C18 C13 120.19(18)
C17 C18 H18 119.9
C9 C8 C7 121.15(17)
C9 C8 H8 119.4
C7 C8 H8 119.4
C10 C11 H11 120.2
C12 C11 C10 119.56(17)
C12 C11 H11 120.2
C18 C17 H17 119.7
C18 C17 C16 120.51(18)
C16 C17 H17 119.7
O7 C16 C17 115.55(17)
O7 C16 C15 124.58(18)
C15 C16 C17 119.86(17)
C14 C15 H15 120.3
C16 C15 C14 119.34(18)
C16 C15 H15 120.3
O7 C19 H19A 109.5
O7 C19 H19B 109.5
O7 C19 H19C 109.5
H19A C19 H19B 109.5
H19A C19 H19C 109.5
H19B C19 H19C 109.5
O1 C20 H20A 109.5
O1 C20 H20B 109.5
O1 C20 H20C 109.5
H20A C20 H20B 109.5
H20A C20 H20C 109.5
H20B C20 H20C 109.5
O2 C4 C3 108.32(14)
O2 C4 C5 107.71(14)
O2 C4 H4A 117.6
C3 C4 C5 82.61(13)
C3 C4 H4A 117.6
C5 C4 H4A 117.6

loop_
_geom_bond_atom_site_label_1
_geom_bond_atom_site_label_2
_geom_bond_distance
O2 C1 1.446(2)
O2 C4 1.427(2)
O3 C3 1.460(2)
O3 C5 1.456(2)
O4 H4 0.8200
O4 C2 1.414(2)
O6 H6 0.8200
O6 C10 1.364(2)
O1 C1 1.374(2)
O1 C20 1.433(2)
O7 C16 1.367(2)
O7 C19 1.436(3)
O5 H5 0.8200
O5 C6 1.428(2)
C1 C2 1.558(2)
C1 C6 1.563(2)
C3 C2 1.552(2)
C3 C13 1.492(2)
C3 C4 1.548(2)
C9 H9 0.9300
C9 C10 1.389(3)
C9 C8 1.389(3)
C10 C11 1.395(3)
C2 H2 0.9800
C14 H14 0.9300
C14 C13 1.391(3)
C14 C15 1.395(3)
C7 C12 1.397(3)
C7 C6 1.517(2)
C7 C8 1.391(3)
C12 H12 0.9300
C12 C11 1.389(3)
C13 C18 1.406(3)
C6 C5 1.539(3)
C5 H5A 0.9800
C5 C4 1.557(3)
C18 H18 0.9300
C18 C17 1.383(3)
C8 H8 0.9300
C11 H11 0.9300
C17 H17 0.9300
C17 C16 1.396(3)
C16 C15 1.395(3)
C15 H15 0.9300
C19 H19A 0.9600
C19 H19B 0.9600
C19 H19C 0.9600
C20 H20A 0.9600
C20 H20B 0.9600
C20 H20C 0.9600
C4 H4A 0.9800

loop_
_geom_torsion_atom_site_label_1
_geom_torsion_atom_site_label_2
_geom_torsion_atom_site_label_3
_geom_torsion_atom_site_label_4
_geom_torsion
O2 C1 C2 O4 -171.10(14)
O2 C1 C2 C3 -47.23(15)
O2 C1 C6 O5 -63.57(17)
O2 C1 C6 C7 174.16(15)
O2 C1 C6 C5 49.42(15)
O3 C3 C2 O4 48.37(18)
O3 C3 C2 C1 -76.00(15)
O3 C3 C13 C14 134.36(17)
O3 C3 C13 C18 -49.0(2)
O3 C3 C4 O2 123.22(14)
O3 C3 C4 C5 16.96(12)
O3 C5 C4 O2 -123.93(14)
O3 C5 C4 C3 -17.00(12)
O6 C10 C11 C12 178.40(18)
O1 C1 C2 O4 67.0(2)
O1 C1 C2 C3 -169.11(15)
O1 C1 C6 O5 55.93(19)
O1 C1 C6 C7 -66.3(2)
O1 C1 C6 C5 168.92(15)
O7 C16 C15 C14 -178.82(17)
O5 C6 C5 O3 -171.73(13)
O5 C6 C5 C4 92.04(16)
C1 O2 C4 C3 -45.81(16)
C1 O2 C4 C5 42.10(16)
C1 C6 C5 O3 74.23(16)
C1 C6 C5 C4 -22.00(16)
C3 O3 C5 C6 -85.43(16)
C3 O3 C5 C4 17.90(13)
C3 C13 C18 C17 -175.22(17)
C9 C10 C11 C12 -0.8(3)
C10 C9 C8 C7 0.2(3)
C2 C1 C6 O5 -168.93(13)
C2 C1 C6 C7 68.8(2)
C2 C1 C6 C5 -55.94(17)
C2 C3 C13 C14 -99.7(2)
C2 C3 C13 C18 76.9(2)
C2 C3 C4 O2 15.63(18)
C2 C3 C4 C5 -90.64(14)
C14 C13 C18 C17 1.5(3)
C7 C12 C11 C10 -0.7(3)
C7 C6 C5 O3 -52.0(2)
C7 C6 C5 C4 -148.22(15)
C12 C7 C6 O5 -73.8(2)
C12 C7 C6 C1 49.9(2)
C12 C7 C6 C5 165.58(17)
C12 C7 C8 C9 -1.7(3)
C13 C3 C2 O4 -80.9(2)
C13 C3 C2 C1 154.69(16)
C13 C3 C4 O2 -116.43(18)
C13 C3 C4 C5 137.30(18)
C13 C14 C15 C16 -0.9(3)
C13 C18 C17 C16 -0.6(3)
C6 C1 C2 O4 -64.86(19)
C6 C1 C2 C3 59.01(17)
C6 C7 C12 C11 176.29(18)
C6 C7 C8 C9 -176.06(17)
C6 C5 C4 O2 -11.17(18)
C6 C5 C4 C3 95.76(14)
C5 O3 C3 C2 82.80(14)
C5 O3 C3 C13 -146.17(15)
C5 O3 C3 C4 -18.02(13)
C18 C17 C16 O7 179.48(18)
C18 C17 C16 C15 -1.1(3)
C8 C9 C10 O6 -178.12(17)
C8 C9 C10 C11 1.0(3)
C8 C7 C12 C11 1.9(3)
C8 C7 C6 O5 100.45(19)
C8 C7 C6 C1 -135.81(17)
C8 C7 C6 C5 -20.1(2)
C17 C16 C15 C14 1.8(3)
C15 C14 C13 C3 175.93(17)
C15 C14 C13 C18 -0.7(3)
C19 O7 C16 C17 -179.78(17)
C19 O7 C16 C15 0.8(3)
C20 O1 C1 O2 -61.0(2)
C20 O1 C1 C2 54.8(2)
C20 O1 C1 C6 -174.26(15)
C4 O2 C1 O1 -176.67(14)
C4 O2 C1 C2 56.57(14)
C4 O2 C1 C6 -56.77(14)
C4 C3 C2 O4 142.99(15)
C4 C3 C2 C1 18.62(16)
C4 C3 C13 C14 25.1(3)
C4 C3 C13 C18 -158.24(18)
